data_1528222
loop_
_publ_author_name
'Xue, B.'
'Hulliger, F.'
'Baerlocher, C.'
'Estermann, M.'

_publ_section_title
;
 The Gd Pt2 Sn-type crystal structure of Ce Pd2 In
;
_journal_name_full 'Journal of Alloys Compd.'
_journal_page_first 9
_journal_page_last 10
_journal_volume 191
_journal_year 1993
_chemical_formula_sum 'Ce In Pd2'
_space_group_IT_number 194
_symmetry_space_group_name_Hall '-P 6c 2c'
_symmetry_space_group_name_H-M 'P 63/m m c'
_cell_angle_alpha 90
_cell_angle_beta 90
_cell_angle_gamma 120
_cell_formula_units_Z 2
_cell_length_a 4.6272
_cell_length_b 4.6272
_cell_length_c 9.1975
_cell_volume 170.544
_citation_journal_id_ASTM JALCEU
_cod_data_source_file Xue_JALCEU_1993_296.cif
_cod_data_source_block Ce1In1Pd2
_cod_original_cell_volume 170.5442
_cod_original_formula_sum 'Ce1 In1 Pd2'
_cod_database_code 1528222

loop_
_symmetry_equiv_pos_as_xyz
x,y,z
x-y,x,z+1/2
-y,x-y,z
-x,-y,z+1/2
-x+y,-x,z
y,-x+y,z+1/2
-y,-x,-z+1/2
x-y,-y,-z
x,x-y,-z+1/2
y,x,-z
-x+y,y,-z+1/2
-x,-x+y,-z
-x,-y,-z
-x+y,-x,-z-1/2
y,-x+y,-z
x,y,-z-1/2
x-y,x,-z
-y,x-y,-z-1/2
y,x,z-1/2
-x+y,y,z
-x,-x+y,z-1/2
-y,-x,z
x-y,-y,z-1/2
x,x-y,z

loop_
_atom_site_label
_atom_site_type_symbol
_atom_site_fract_x
_atom_site_fract_y
_atom_site_fract_z
_atom_site_occupancy
_atom_site_U_iso_or_equiv
Pd1 Pd 0.3333 0.6667 0.5775 1 0.0
Ce1 Ce 0.3333 0.6667 0.25 1 0.0
In1 In 0 0 0 1 0.0
